data_4346239
loop_
_publ_author_name
'Allefeld, Nadine'
'Bader, Julia'
'Neumann, Beate'
'Stammler, Hans-Georg'
'Ignat'ev, Nikolai'
'Hoge, Berthold'

_publ_section_title
;
 Transition Metal Complexes of Phosphinous Acids Featuring a
 Quasichelating Unit: Synthesis, Characterization, and Hetero-bimetallic
 Complexes.
;
_journal_issue 16
_journal_name_full 'Inorganic chemistry'
_journal_page_first 7945
_journal_page_last 7952
_journal_paper_doi 10.1021/acs.inorgchem.5b01038
_journal_volume 54
_journal_year 2015
_chemical_formula_moiety '2(C9 H20 N), C8 Cl2 F20 O2 P2 Pt, 2(C4 H8 O)''
_chemical_formula_sum 'C34 H56 Cl2 F20 N2 O4 P2 Pt'
_chemical_formula_weight 1264.74
_space_group_IT_number 15
_space_group_name_Hall '-C 2yc'
_space_group_name_H-M_alt 'C 1 2/c 1'
_symmetry_cell_setting monoclinic
_symmetry_space_group_name_Hall '-C 2yc'
_symmetry_space_group_name_H-M 'C 1 2/c 1'
_atom_sites_solution_hydrogens geom
_atom_sites_solution_primary direct
_atom_sites_solution_secondary difmap
_audit_creation_method SHELXL-97
_cell_angle_alpha 90.00
_cell_angle_beta 92.680(5)
_cell_angle_gamma 90.00
_cell_formula_units_Z 4
_cell_length_a 16.2405(11)
_cell_length_b 14.3572(11)
_cell_length_c 20.6623(15)
_cell_measurement_reflns_used 104150
_cell_measurement_temperature 100(2)
_cell_measurement_theta_max 30.034
_cell_measurement_theta_min 2.910
_cell_volume 4812.5(6)
_computing_cell_refinement 'Dirax/lsq (Duisenberg & Schreurs, 1989-2000)'
_computing_data_collection 'Collect, Bruker AXS, 2004'
_computing_data_reduction 'EVALCCD (Duisenberg,1998,Thesis.Utrecht University.'
_computing_molecular_graphics 'SHELXTL-PLUS (1990)'
_computing_publication_material 'SHELXL-97 (Sheldrick, 1997)'
_computing_structure_refinement 'SHELXL-97 (Sheldrick, 1997)'
_computing_structure_solution 'SHELXS-97 (Sheldrick, 1990)'
_diffrn_ambient_temperature 100(2)
_diffrn_measured_fraction_theta_full 1.000
_diffrn_measured_fraction_theta_max 1.000
_diffrn_measurement_device_type KappaCCD
_diffrn_measurement_method CCD
_diffrn_radiation_monochromator graphite
_diffrn_radiation_source 'fine-focus sealed tube'
_diffrn_radiation_type MoK\a
_diffrn_radiation_wavelength 0.71073
_diffrn_reflns_av_R_equivalents 0.0410
_diffrn_reflns_av_sigmaI/netI 0.0209
_diffrn_reflns_limit_h_max 22
_diffrn_reflns_limit_h_min -22
_diffrn_reflns_limit_k_max 20
_diffrn_reflns_limit_k_min -20
_diffrn_reflns_limit_l_max 29
_diffrn_reflns_limit_l_min -29
_diffrn_reflns_number 83422
_diffrn_reflns_theta_full 30.00
_diffrn_reflns_theta_max 30.00
_diffrn_reflns_theta_min 2.11
_exptl_absorpt_coefficient_mu 3.208
_exptl_absorpt_correction_T_max 0.5808
_exptl_absorpt_correction_T_min 0.4461
_exptl_absorpt_correction_type multi-scan
_exptl_absorpt_process_details 'SADABS - Bruker Nonius area detector scaling and absorption correction - V2.10'
_exptl_crystal_colour yellow
_exptl_crystal_density_diffrn 1.746
_exptl_crystal_density_method 'not measured'
_exptl_crystal_description fragment
_exptl_crystal_F_000 2512
_exptl_crystal_size_max 0.30
_exptl_crystal_size_mid 0.26
_exptl_crystal_size_min 0.19
_refine_diff_density_max 1.655
_refine_diff_density_min -0.746
_refine_diff_density_rms 0.092
_refine_ls_extinction_method none
_refine_ls_goodness_of_fit_ref 1.091
_refine_ls_hydrogen_treatment mixed
_refine_ls_matrix_type full
_refine_ls_number_parameters 373
_refine_ls_number_reflns 7026
_refine_ls_number_restraints 0
_refine_ls_restrained_S_all 1.091
_refine_ls_R_factor_all 0.0289
_refine_ls_R_factor_gt 0.0214
_refine_ls_shift/su_max 0.001
_refine_ls_shift/su_mean 0.000
_refine_ls_structure_factor_coef Fsqd
_refine_ls_weighting_details 'calc w=1/[\s^2^(Fo^2^)+(0.0162P)^2^+9.1342P] where P=(Fo^2^+2Fc^2^)/3'
_refine_ls_weighting_scheme calc
_refine_ls_wR_factor_gt 0.0433
_refine_ls_wR_factor_ref 0.0463
_reflns_number_gt 6290
_reflns_number_total 7026
_reflns_threshold_expression >2sigma(I)
_cod_data_source_file ic5b01038_si_002.cif
_cod_data_source_block 2[HTMP]^+^[Cl~2~Pt{P(C~2~F~5~)~2~O}~2~]~2~^-^
_cod_depositor_comments
;
The following automatic conversions were performed:

data item '_symmetry_cell_setting' value 'Monoclinic' was changed to
'monoclinic' in accordance with the
/home/saulius/struct/COD-crude-data/automatic-downloads/DataCite-retrospective/ACS/depositions/lib/dictionaries/cif_core.dic
dictionary named 'cif_core.dic' version 2.4.2 last updated on
2011-04-26.

Automatic conversion script
Id: cif_fix_values 6909 2019-04-08 15:41:33Z antanas 
;
_cod_original_sg_symbol_H-M 'C 2/c'
_cod_database_code 4346239

loop_
_symmetry_equiv_pos_as_xyz
'x, y, z'
'-x, y, -z+1/2'
'x+1/2, y+1/2, z'
'-x+1/2, y+1/2, -z+1/2'
'-x, -y, -z'
'x, -y, z-1/2'
'-x+1/2, -y+1/2, -z'
'x+1/2, -y+1/2, z-1/2'

loop_
_atom_site_label
_atom_site_type_symbol
_atom_site_fract_x
_atom_site_fract_y
_atom_site_fract_z
_atom_site_U_iso_or_equiv
_atom_site_adp_type
_atom_site_occupancy
_atom_site_symmetry_multiplicity
_atom_site_calc_flag
_atom_site_refinement_flags
_atom_site_disorder_assembly
_atom_site_disorder_group
Pt1 Pt 0.5000 0.269613(7) 0.2500 0.01494(3) Uani 1 2 d S . .
Cl1 Cl 0.36222(3) 0.27513(4) 0.21907(2) 0.02634(10) Uani 1 1 d . . .
P1 P 0.53684(3) 0.25782(4) 0.14436(2) 0.01999(10) Uani 1 1 d . . .
O1 O 0.62431(9) 0.24335(11) 0.12607(7) 0.0286(3) Uani 1 1 d . A .
F1 F 0.42071(8) 0.38420(10) 0.10126(7) 0.0333(3) Uani 1 1 d . . .
F2 F 0.49849(9) 0.33237(11) 0.02587(6) 0.0378(3) Uani 1 1 d . . .
F3 F 0.56845(8) 0.46415(9) 0.15894(6) 0.0307(3) Uani 1 1 d . A .
F4 F 0.51540(9) 0.51821(10) 0.06913(6) 0.0349(3) Uani 1 1 d . A .
F5 F 0.62422(8) 0.43317(10) 0.06868(7) 0.0370(3) Uani 1 1 d . A .
C1 C 0.49834(12) 0.35738(16) 0.08955(9) 0.0238(4) Uani 1 1 d . A .
C2 C 0.55258(13) 0.44426(16) 0.09655(10) 0.0264(4) Uani 1 1 d . . .
F6A F 0.4015(2) 0.1955(2) 0.07562(16) 0.0202(8) Uiso 0.515(4) 1 d P A 1
F7A F 0.5210(2) 0.1554(2) 0.03590(16) 0.0265(7) Uani 0.515(4) 1 d P A 1
F8A F 0.44766(19) 0.01020(19) 0.08414(18) 0.0400(8) Uani 0.515(4) 1 d P A 1
F9A F 0.5578(2) 0.0450(2) 0.1407(3) 0.0533(12) Uani 0.515(4) 1 d P A 1
F10A F 0.4396(4) 0.0727(4) 0.1778(2) 0.0374(11) Uani 0.515(4) 1 d P A 1
C3A C 0.4837(3) 0.1692(4) 0.0928(3) 0.0195(10) Uani 0.515(4) 1 d P A 1
C4A C 0.4813(3) 0.0729(3) 0.1251(2) 0.0263(10) Uani 0.515(4) 1 d P A 1
F6B F 0.3981(2) 0.1784(3) 0.08246(17) 0.0218(9) Uiso 0.485(4) 1 d P A 2
F7B F 0.4436(4) 0.0935(4) 0.1596(2) 0.0301(10) Uani 0.485(4) 1 d P A 2
F8B F 0.5728(2) 0.0430(2) 0.0924(2) 0.0448(10) Uani 0.485(4) 1 d P A 2
F9B F 0.5351(2) 0.1350(3) 0.01345(19) 0.0378(9) Uani 0.485(4) 1 d P A 2
F10B F 0.45579(19) 0.0232(2) 0.04048(19) 0.0409(10) Uani 0.485(4) 1 d P A 2
C3B C 0.4665(3) 0.1507(4) 0.1111(3) 0.0189(11) Uani 0.485(4) 1 d P A 2
C4B C 0.5090(3) 0.0877(3) 0.0630(2) 0.0290(11) Uani 0.485(4) 1 d P A 2
N1 N 0.21655(11) 0.22729(13) 0.32377(9) 0.0239(3) Uani 1 1 d . . .
H1A H 0.2113(15) 0.2349(16) 0.2823(13) 0.023(6) Uiso 1 1 d . . .
H1B H 0.2718(19) 0.2348(19) 0.3358(14) 0.041(8) Uiso 1 1 d . . .
C5A C 0.17073(13) 0.30880(16) 0.35270(10) 0.0257(4) Uani 0.832(5) 1 d P B 1
C6A C 0.08038(15) 0.2944(2) 0.33530(14) 0.0247(6) Uani 0.832(5) 1 d P B 1
H6A1 H 0.0708 0.3057 0.2883 0.030 Uiso 0.832(5) 1 calc PR B 1
H6A2 H 0.0483 0.3414 0.3585 0.030 Uiso 0.832(5) 1 calc PR B 1
C7A C 0.04753(15) 0.19785(19) 0.35110(13) 0.0270(6) Uani 0.832(5) 1 d P B 1
H7A1 H -0.0115 0.1938 0.3372 0.032 Uiso 0.832(5) 1 calc PR B 1
H7A2 H 0.0525 0.1875 0.3985 0.032 Uiso 0.832(5) 1 calc PR B 1
C8A C 0.09665(12) 0.12168(15) 0.31611(11) 0.0272(4) Uani 0.832(5) 1 d P B 1
H8A1 H 0.0755 0.0594 0.3274 0.033 Uiso 0.832(5) 1 calc PR B 1
H8A2 H 0.0891 0.1298 0.2686 0.033 Uiso 0.832(5) 1 calc PR B 1
C9A C 0.18832(12) 0.12813(15) 0.33612(10) 0.0237(4) Uani 0.832(5) 1 d P B 1
C10A C 0.18682(16) 0.31226(18) 0.42611(11) 0.0340(5) Uani 0.832(5) 1 d P B 1
H10A H 0.1713 0.3736 0.4423 0.051 Uiso 0.832(5) 1 calc PR B 1
H10B H 0.2455 0.3012 0.4366 0.051 Uiso 0.832(5) 1 calc PR B 1
H10C H 0.1540 0.2641 0.4465 0.051 Uiso 0.832(5) 1 calc PR B 1
C11A C 0.20693(14) 0.39595(16) 0.32258(10) 0.0283(4) Uani 0.832(5) 1 d P B 1
H11A H 0.1975 0.3937 0.2754 0.042 Uiso 0.832(5) 1 calc PR B 1
H11B H 0.2663 0.3987 0.3334 0.042 Uiso 0.832(5) 1 calc PR B 1
H11C H 0.1802 0.4514 0.3396 0.042 Uiso 0.832(5) 1 calc PR B 1
C12A C 0.20865(17) 0.0955(2) 0.40605(13) 0.0268(6) Uani 0.832(5) 1 d P B 1
H12A H 0.2652 0.1135 0.4190 0.040 Uiso 0.832(5) 1 calc PR B 1
H12B H 0.2033 0.0276 0.4084 0.040 Uiso 0.832(5) 1 calc PR B 1
H12C H 0.1703 0.1245 0.4352 0.040 Uiso 0.832(5) 1 calc PR B 1
C13A C 0.23857(15) 0.06676(17) 0.29313(12) 0.0357(5) Uani 0.832(5) 1 d P B 1
H13A H 0.2302 0.0868 0.2480 0.054 Uiso 0.832(5) 1 calc PR B 1
H13B H 0.2208 0.0019 0.2972 0.054 Uiso 0.832(5) 1 calc PR B 1
H13C H 0.2971 0.0720 0.3064 0.054 Uiso 0.832(5) 1 calc PR B 1
C5B C 0.17073(13) 0.30880(16) 0.35270(10) 0.0257(4) Uani 0.168(5) 1 d P B 2
C6B C 0.18682(16) 0.31226(18) 0.42611(11) 0.0340(5) Uani 0.168(5) 1 d P B 2
H6B1 H 0.1607 0.3667 0.4462 0.041 Uiso 0.168(5) 1 calc PR B 2
H6B2 H 0.2463 0.3102 0.4389 0.041 Uiso 0.168(5) 1 calc PR B 2
C7B C 0.1397(8) 0.2147(9) 0.4411(7) 0.030(3) Uiso 0.168(5) 1 d P B 2
H7B1 H 0.1375 0.2051 0.4884 0.036 Uiso 0.168(5) 1 calc PR B 2
H7B2 H 0.0825 0.2162 0.4221 0.036 Uiso 0.168(5) 1 calc PR B 2
C8B C 0.1878(9) 0.1369(12) 0.4109(7) 0.027(3) Uiso 0.168(5) 1 d P B 2
H8B1 H 0.1667 0.0774 0.4278 0.032 Uiso 0.168(5) 1 calc PR B 2
H8B2 H 0.2458 0.1427 0.4273 0.032 Uiso 0.168(5) 1 calc PR B 2
C9B C 0.18832(12) 0.12813(15) 0.33612(10) 0.0237(4) Uani 0.168(5) 1 d P B 2
C10B C 0.0738(8) 0.3311(11) 0.3184(7) 0.024(3) Uiso 0.168(5) 1 d P B 2
H10D H 0.0358 0.2818 0.3306 0.036 Uiso 0.168(5) 1 calc PR B 2
H10E H 0.0764 0.3329 0.2711 0.036 Uiso 0.168(5) 1 calc PR B 2
H10F H 0.0542 0.3913 0.3340 0.036 Uiso 0.168(5) 1 calc PR B 2
C11B C 0.20693(14) 0.39595(16) 0.32258(10) 0.0283(4) Uani 0.168(5) 1 d P B 2
H11D H 0.1974 0.3938 0.2754 0.042 Uiso 0.168(5) 1 calc PR B 2
H11E H 0.2663 0.3986 0.3333 0.042 Uiso 0.168(5) 1 calc PR B 2
H11F H 0.1803 0.4514 0.3397 0.042 Uiso 0.168(5) 1 calc PR B 2
C12B C 0.09665(12) 0.12168(15) 0.31611(11) 0.0272(4) Uani 0.168(5) 1 d P B 2
H12D H 0.0648 0.1593 0.3456 0.041 Uiso 0.168(5) 1 calc PR B 2
H12E H 0.0787 0.0566 0.3181 0.041 Uiso 0.168(5) 1 calc PR B 2
H12F H 0.0876 0.1450 0.2718 0.041 Uiso 0.168(5) 1 calc PR B 2
C13B C 0.23857(15) 0.06676(17) 0.29313(12) 0.0357(5) Uani 0.168(5) 1 d P B 2
H13D H 0.2968 0.0694 0.3078 0.054 Uiso 0.168(5) 1 calc PR B 2
H13E H 0.2325 0.0888 0.2483 0.054 Uiso 0.168(5) 1 calc PR B 2
H13F H 0.2189 0.0024 0.2955 0.054 Uiso 0.168(5) 1 calc PR B 2
O2 O 0.16573(9) 0.24488(10) 0.17994(7) 0.0255(3) Uani 1 1 d . C .
C14 C 0.19041(16) 0.17470(18) 0.13438(11) 0.0355(5) Uani 1 1 d . C .
H14A H 0.1526 0.1207 0.1348 0.043 Uiso 1 1 calc R . .
H14B H 0.2471 0.1528 0.1457 0.043 Uiso 1 1 calc R . .
C15 C 0.1867(2) 0.2200(3) 0.06871(12) 0.0587(9) Uani 1 1 d . . .
H15A H 0.1564 0.1803 0.0365 0.070 Uiso 0.630(7) 1 calc PR C 1
H15B H 0.2429 0.2316 0.0538 0.070 Uiso 0.630(7) 1 calc PR C 1
H15C H 0.2292 0.1932 0.0413 0.070 Uiso 0.370(7) 1 calc PR C 2
H15D H 0.1319 0.2102 0.0468 0.070 Uiso 0.370(7) 1 calc PR C 2
C16A C 0.1397(3) 0.3144(3) 0.07877(18) 0.0348(11) Uiso 0.630(7) 1 d P C 1
H16A H 0.1599 0.3643 0.0505 0.042 Uiso 0.630(7) 1 calc PR C 1
H16B H 0.0794 0.3071 0.0709 0.042 Uiso 0.630(7) 1 calc PR C 1
C16B C 0.2004(4) 0.3100(5) 0.0782(3) 0.0364(19) Uiso 0.370(7) 1 d P C 2
H16C H 0.1733 0.3474 0.0431 0.044 Uiso 0.370(7) 1 calc PR C 2
H16D H 0.2602 0.3235 0.0800 0.044 Uiso 0.370(7) 1 calc PR C 2
C17 C 0.16121(16) 0.33268(18) 0.14682(12) 0.0376(5) Uani 1 1 d . . .
H17A H 0.2150 0.3651 0.1512 0.045 Uiso 0.630(7) 1 calc PR C 1
H17B H 0.1189 0.3728 0.1656 0.045 Uiso 0.630(7) 1 calc PR C 1
H17C H 0.1936 0.3809 0.1709 0.045 Uiso 0.370(7) 1 calc PR C 2
H17D H 0.1034 0.3540 0.1407 0.045 Uiso 0.370(7) 1 calc PR C 2

loop_
_atom_site_aniso_label
_atom_site_aniso_U_11
_atom_site_aniso_U_22
_atom_site_aniso_U_33
_atom_site_aniso_U_23
_atom_site_aniso_U_13
_atom_site_aniso_U_12
Pt1 0.01053(4) 0.01609(5) 0.01786(5) 0.000 -0.00290(3) 0.000
Cl1 0.01142(18) 0.0480(3) 0.0193(2) -0.0007(2) -0.00231(15) 0.0004(2)
P1 0.0168(2) 0.0234(3) 0.0192(2) -0.00748(18) -0.00528(17) 0.00776(18)
O1 0.0210(7) 0.0433(9) 0.0212(7) -0.0075(6) -0.0017(5) 0.0156(6)
F1 0.0209(6) 0.0399(8) 0.0389(7) 0.0091(6) -0.0008(5) 0.0134(5)
F2 0.0453(8) 0.0523(9) 0.0150(6) -0.0053(6) -0.0066(5) 0.0030(7)
F3 0.0416(7) 0.0294(7) 0.0206(6) -0.0006(5) -0.0044(5) 0.0011(6)
F4 0.0439(8) 0.0335(7) 0.0272(6) 0.0079(5) -0.0006(6) 0.0120(6)
F5 0.0311(7) 0.0428(8) 0.0380(7) 0.0011(6) 0.0113(6) 0.0037(6)
C1 0.0202(9) 0.0348(12) 0.0162(9) -0.0029(8) -0.0031(7) 0.0096(8)
C2 0.0284(10) 0.0321(11) 0.0186(9) 0.0013(8) 0.0014(8) 0.0090(9)
F7A 0.0316(15) 0.0277(16) 0.0210(16) -0.0107(12) 0.0102(12) -0.0066(12)
F8A 0.0563(19) 0.0235(14) 0.041(2) -0.0123(12) 0.0144(14) -0.0194(12)
F9A 0.0376(17) 0.0216(15) 0.100(4) 0.0170(18) -0.0078(19) 0.0018(12)
F10A 0.062(2) 0.027(2) 0.024(2) 0.0032(15) 0.005(2) -0.0174(19)
C3A 0.016(2) 0.021(3) 0.022(3) -0.0006(19) 0.0034(18) -0.0034(18)
C4A 0.031(2) 0.0158(19) 0.032(2) -0.0034(16) 0.0004(18) -0.0092(16)
F7B 0.0402(19) 0.025(2) 0.026(3) 0.0014(16) 0.006(2) -0.0116(17)
F8B 0.0330(16) 0.0268(16) 0.075(3) -0.0165(17) 0.0064(17) 0.0059(12)
F9B 0.043(2) 0.039(2) 0.033(2) -0.0175(15) 0.0223(15) -0.0173(15)
F10B 0.0421(17) 0.0329(16) 0.049(2) -0.0248(15) 0.0152(15) -0.0202(13)
C3B 0.015(2) 0.021(3) 0.021(3) -0.007(2) 0.0027(19) -0.0089(18)
C4B 0.028(2) 0.024(2) 0.036(2) -0.0120(19) 0.0120(19) -0.0087(18)
N1 0.0207(8) 0.0293(9) 0.0223(8) -0.0002(7) 0.0063(6) -0.0084(7)
C5A 0.0220(9) 0.0303(11) 0.0249(10) -0.0033(8) 0.0034(8) -0.0068(8)
C6A 0.0200(12) 0.0255(14) 0.0284(13) 0.0010(11) -0.0009(10) 0.0003(10)
C7A 0.0161(11) 0.0352(14) 0.0297(13) 0.0034(11) 0.0011(9) -0.0039(10)
C8A 0.0209(9) 0.0276(11) 0.0328(11) 0.0076(9) -0.0013(8) -0.0073(8)
C9A 0.0220(9) 0.0271(10) 0.0218(9) 0.0065(8) 0.0001(7) -0.0073(8)
C10A 0.0427(13) 0.0357(13) 0.0240(10) 0.0000(9) 0.0078(9) -0.0023(11)
C11A 0.0287(11) 0.0307(11) 0.0250(10) 0.0045(8) -0.0033(8) -0.0034(9)
C12A 0.0273(13) 0.0278(15) 0.0253(13) 0.0082(11) 0.0002(10) -0.0024(12)
C13A 0.0328(12) 0.0304(12) 0.0444(14) 0.0091(10) 0.0075(10) 0.0038(10)
C5B 0.0220(9) 0.0303(11) 0.0249(10) -0.0033(8) 0.0034(8) -0.0068(8)
C6B 0.0427(13) 0.0357(13) 0.0240(10) 0.0000(9) 0.0078(9) -0.0023(11)
C9B 0.0220(9) 0.0271(10) 0.0218(9) 0.0065(8) 0.0001(7) -0.0073(8)
C11B 0.0287(11) 0.0307(11) 0.0250(10) 0.0045(8) -0.0033(8) -0.0034(9)
C12B 0.0209(9) 0.0276(11) 0.0328(11) 0.0076(9) -0.0013(8) -0.0073(8)
C13B 0.0328(12) 0.0304(12) 0.0444(14) 0.0091(10) 0.0075(10) 0.0038(10)
O2 0.0273(7) 0.0314(8) 0.0177(6) 0.0031(5) -0.0006(5) -0.0074(6)
C14 0.0379(13) 0.0414(14) 0.0272(11) -0.0068(10) 0.0014(9) -0.0094(10)
C15 0.0545(18) 0.102(3) 0.0194(11) 0.0034(14) 0.0016(11) 0.0136(18)
C17 0.0407(13) 0.0366(13) 0.0345(12) 0.0114(10) -0.0081(10) -0.0062(11)

loop_
_atom_type_symbol
_atom_type_description
_atom_type_scat_dispersion_real
_atom_type_scat_dispersion_imag
_atom_type_scat_source
C C 0.0033 0.0016 'International Tables Vol C Tables 4.2.6.8 and 6.1.1.4'
H H 0.0000 0.0000 'International Tables Vol C Tables 4.2.6.8 and 6.1.1.4'
Cl Cl 0.1484 0.1585 'International Tables Vol C Tables 4.2.6.8 and 6.1.1.4'
F F 0.0171 0.0103 'International Tables Vol C Tables 4.2.6.8 and 6.1.1.4'
N N 0.0061 0.0033 'International Tables Vol C Tables 4.2.6.8 and 6.1.1.4'
O O 0.0106 0.0060 'International Tables Vol C Tables 4.2.6.8 and 6.1.1.4'
P P 0.1023 0.0942 'International Tables Vol C Tables 4.2.6.8 and 6.1.1.4'
Pt Pt -1.7033 8.3905 'International Tables Vol C Tables 4.2.6.8 and 6.1.1.4'

loop_
_geom_angle_atom_site_label_1
_geom_angle_atom_site_label_2
_geom_angle_atom_site_label_3
_geom_angle
_geom_angle_site_symmetry_1
_geom_angle_site_symmetry_3
P1 Pt1 P1 171.54(3) . 2_655
P1 Pt1 Cl1 88.468(17) . 2_655
P1 Pt1 Cl1 91.823(17) 2_655 2_655
P1 Pt1 Cl1 91.822(17) . .
P1 Pt1 Cl1 88.469(17) 2_655 .
Cl1 Pt1 Cl1 176.06(3) 2_655 .
O1 P1 C3A 100.45(18) . .
O1 P1 C1 103.97(9) . .
C3A P1 C1 92.41(19) . .
O1 P1 C3B 109.63(18) . .
C3A P1 C3B 15.56(16) . .
C1 P1 C3B 101.79(19) . .
O1 P1 Pt1 122.76(6) . .
C3A P1 Pt1 117.62(16) . .
C1 P1 Pt1 114.57(6) . .
C3B P1 Pt1 102.20(16) . .
F1 C1 F2 106.95(15) . .
F1 C1 C2 106.78(17) . .
F2 C1 C2 106.19(17) . .
F1 C1 P1 112.92(14) . .
F2 C1 P1 111.08(14) . .
C2 C1 P1 112.51(13) . .
F5 C2 F3 108.07(17) . .
F5 C2 F4 107.38(17) . .
F3 C2 F4 107.64(17) . .
F5 C2 C1 111.87(17) . .
F3 C2 C1 110.51(17) . .
F4 C2 C1 111.19(17) . .
F7A C3A F6A 106.0(4) . .
F7A C3A C4A 105.4(4) . .
F6A C3A C4A 107.8(4) . .
F7A C3A P1 112.5(3) . .
F6A C3A P1 111.7(4) . .
C4A C3A P1 112.9(4) . .
F10A C4A F9A 108.1(5) . .
F10A C4A F8A 108.3(4) . .
F9A C4A F8A 107.5(4) . .
F10A C4A C3A 112.8(4) . .
F9A C4A C3A 109.5(4) . .
F8A C4A C3A 110.4(4) . .
F6B C3B F7B 105.3(5) . .
F6B C3B C4B 106.6(5) . .
F7B C3B C4B 105.6(5) . .
F6B C3B P1 112.4(4) . .
F7B C3B P1 112.3(4) . .
C4B C3B P1 114.0(3) . .
F9B C4B F10B 108.3(4) . .
F9B C4B F8B 109.3(4) . .
F10B C4B F8B 107.4(4) . .
F9B C4B C3B 111.8(4) . .
F10B C4B C3B 109.4(4) . .
F8B C4B C3B 110.4(4) . .
C9A N1 C5A 119.76(16) . .
C9A N1 H1A 105.6(16) . .
C5A N1 H1A 105.3(16) . .
C9A N1 H1B 111.1(17) . .
C5A N1 H1B 106.9(18) . .
H1A N1 H1B 108(2) . .
C6A C5A N1 106.78(18) . .
C6A C5A C11A 113.8(2) . .
N1 C5A C11A 105.36(16) . .
C6A C5A C10A 111.13(19) . .
N1 C5A C10A 110.51(19) . .
C11A C5A C10A 109.06(18) . .
C5A C6A C7A 114.8(2) . .
C5A C6A H6A1 108.6 . .
C7A C6A H6A1 108.6 . .
C5A C6A H6A2 108.6 . .
C7A C6A H6A2 108.6 . .
H6A1 C6A H6A2 107.5 . .
C6A C7A C8A 110.4(2) . .
C6A C7A H7A1 109.6 . .
C8A C7A H7A1 109.6 . .
C6A C7A H7A2 109.6 . .
C8A C7A H7A2 109.6 . .
H7A1 C7A H7A2 108.1 . .
C9A C8A C7A 110.27(18) . .
C9A C8A H8A1 109.6 . .
C7A C8A H8A1 109.6 . .
C9A C8A H8A2 109.6 . .
C7A C8A H8A2 109.6 . .
H8A1 C8A H8A2 108.1 . .
C13A C9A N1 105.71(16) . .
C13A C9A C8A 110.50(19) . .
N1 C9A C8A 107.98(17) . .
C13A C9A C12A 106.0(2) . .
N1 C9A C12A 112.93(18) . .
C8A C9A C12A 113.48(18) . .
C8B C7B H7B1 110.2 . .
C8B C7B H7B2 110.2 . .
H7B1 C7B H7B2 108.5 . .
C7B C8B H8B1 107.4 . .
C7B C8B H8B2 107.4 . .
H8B1 C8B H8B2 106.9 . .
H10D C10B H10E 109.5 . .
H10D C10B H10F 109.5 . .
H10E C10B H10F 109.5 . .
C17 O2 C14 108.10(17) . .
O2 C14 C15 106.6(2) . .
O2 C14 H14A 110.4 . .
C15 C14 H14A 110.4 . .
O2 C14 H14B 110.4 . .
C15 C14 H14B 110.4 . .
H14A C14 H14B 108.6 . .
C16B C15 C14 106.8(4) . .
C16B C15 C16A 38.7(3) . .
C14 C15 C16A 104.6(2) . .
C16B C15 H15A 137.4 . .
C14 C15 H15A 110.8 . .
C16A C15 H15A 110.8 . .
C16B C15 H15B 74.4 . .
C14 C15 H15B 110.8 . .
C16A C15 H15B 110.8 . .
H15A C15 H15B 108.9 . .
C16B C15 H15C 110.4 . .
C14 C15 H15C 110.4 . .
C16A C15 H15C 140.0 . .
H15A C15 H15C 74.3 . .
H15B C15 H15C 38.0 . .
C16B C15 H15D 110.4 . .
C14 C15 H15D 110.4 . .
C16A C15 H15D 75.6 . .
H15A C15 H15D 37.1 . .
H15B C15 H15D 134.7 . .
H15C C15 H15D 108.6 . .
C17 C16A C15 100.7(3) . .
C17 C16A H16A 111.6 . .
C15 C16A H16A 111.6 . .
C17 C16A H16B 111.6 . .
C15 C16A H16B 111.6 . .
H16A C16A H16B 109.4 . .
C15 C16B C17 104.9(5) . .
C15 C16B H16C 110.8 . .
C17 C16B H16C 110.8 . .
C15 C16B H16D 110.8 . .
C17 C16B H16D 110.8 . .
H16C C16B H16D 108.8 . .
O2 C17 C16A 107.9(2) . .
O2 C17 C16B 103.2(3) . .
C16A C17 C16B 37.1(3) . .
O2 C17 H17A 110.1 . .
C16A C17 H17A 110.1 . .
C16B C17 H17A 78.1 . .
O2 C17 H17B 110.1 . .
C16A C17 H17B 110.1 . .
C16B C17 H17B 140.5 . .
H17A C17 H17B 108.4 . .
O2 C17 H17C 111.1 . .
C16A C17 H17C 135.2 . .
C16B C17 H17C 111.1 . .
H17A C17 H17C 34.8 . .
H17B C17 H17C 76.0 . .
O2 C17 H17D 111.1 . .
C16A C17 H17D 75.4 . .
C16B C17 H17D 111.1 . .
H17A C17 H17D 133.9 . .
H17B C17 H17D 36.7 . .
H17C C17 H17D 109.1 . .

loop_
_geom_bond_atom_site_label_1
_geom_bond_atom_site_label_2
_geom_bond_distance
_geom_bond_site_symmetry_2
Pt1 P1 2.2963(5) .
Pt1 P1 2.2963(5) 2_655
Pt1 Cl1 2.2995(5) 2_655
Pt1 Cl1 2.2995(5) .
P1 O1 1.5014(15) .
P1 C3A 1.847(6) .
P1 C1 1.911(2) .
P1 C3B 2.017(6) .
F1 C1 1.351(2) .
F2 C1 1.364(2) .
F3 C2 1.334(2) .
F4 C2 1.334(2) .
F5 C2 1.332(2) .
C1 C2 1.530(3) .
F6A C3A 1.416(7) .
F7A C3A 1.362(7) .
F8A C4A 1.335(5) .
F9A C4A 1.331(5) .
F10A C4A 1.309(6) .
C3A C4A 1.537(7) .
F6B C3B 1.297(7) .
F7B C3B 1.361(7) .
F8B C4B 1.340(6) .
F9B C4B 1.314(6) .
F10B C4B 1.336(5) .
C3B C4B 1.532(7) .
N1 C9A 1.521(3) .
N1 C5A 1.524(3) .
N1 H1A 0.86(3) .
N1 H1B 0.93(3) .
C5A C6A 1.509(3) .
C5A C11A 1.527(3) .
C5A C10A 1.528(3) .
C6A C7A 1.526(4) .
C6A H6A1 0.9900 .
C6A H6A2 0.9900 .
C7A C8A 1.552(3) .
C7A H7A1 0.9900 .
C7A H7A2 0.9900 .
C8A C9A 1.529(3) .
C8A H8A1 0.9900 .
C8A H8A2 0.9900 .
C9A C13A 1.516(3) .
C9A C12A 1.540(3) .
C10A H10A 0.9800 .
C10A H10B 0.9800 .
C10A H10C 0.9800 .
C11A H11A 0.9800 .
C11A H11B 0.9800 .
C11A H11C 0.9800 .
C12A H12A 0.9800 .
C12A H12B 0.9800 .
C12A H12C 0.9800 .
C13A H13A 0.9800 .
C13A H13B 0.9800 .
C13A H13C 0.9800 .
C7B C8B 1.51(2) .
C7B H7B1 0.9900 .
C7B H7B2 0.9900 .
C8B H8B1 0.9900 .
C8B H8B2 0.9900 .
C10B H10D 0.9800 .
C10B H10E 0.9800 .
C10B H10F 0.9800 .
O2 C17 1.435(3) .
O2 C14 1.448(3) .
C14 C15 1.503(4) .
C14 H14A 0.9900 .
C14 H14B 0.9900 .
C15 C16B 1.324(8) .
C15 C16A 1.575(5) .
C15 H15A 0.9900 .
C15 H15B 0.9900 .
C15 H15C 0.9900 .
C15 H15D 0.9900 .
C16A C17 1.456(4) .
C16A H16A 0.9900 .
C16A H16B 0.9900 .
C16B C17 1.614(7) .
C16B H16C 0.9900 .
C16B H16D 0.9900 .
C17 H17A 0.9900 .
C17 H17B 0.9900 .
C17 H17C 0.9900 .
C17 H17D 0.9900 .
